data_9000674
loop_
_publ_author_name
'Veblen, D. R.'
'Burnham, C. W.'

_publ_section_title
;
 New biopyriboles from Chester, Vermont: II. The crystal chemistry of
 jimthompsonite, clinojimthompsonite, and chesterite, and the amphibole-mica
 reaction
;
_journal_name_full 'American Mineralogist'
_journal_page_first 1053
_journal_page_last 1073
_journal_volume 63
_journal_year 1978
_chemical_formula_sum 'Fe1.108 H2 Mg3.892 O18 Si6'
_chemical_name_mineral Jimthompsonite
_space_group_IT_number 61
_symmetry_space_group_name_Hall '-P 2ac 2ab'
_symmetry_space_group_name_H-M 'P b c a'
_cell_angle_alpha 90
_cell_angle_beta 90
_cell_angle_gamma 90
_cell_formula_units_Z 8
_cell_length_a 18.626
_cell_length_b 27.230
_cell_length_c 5.297
_cell_volume 2686.564
_database_code_amcsd 0000687
_exptl_crystal_density_diffrn 3.041
_cod_original_formula_sum '(Mg3.892 Fe1.108) Si6 (O18 H2)'
_cod_database_code 9000674

loop_
_space_group_symop_operation_xyz
x,y,z
x,1/2-y,1/2+z
-x,1/2+y,1/2-z
1/2-x,1/2+y,z
1/2+x,1/2-y,-z
1/2+x,y,1/2-z
1/2-x,-y,1/2+z
-x,-y,-z

loop_
_atom_site_label
_atom_site_fract_x
_atom_site_fract_y
_atom_site_fract_z
_atom_site_occupancy
_atom_site_U_iso_or_equiv
_atom_site_type_symbol
_atom_site_attached_hydrogens
Mg1 0.12565 0.27883 0.89663 0.94000 0.00545 Mg 0
Fe1 0.12565 0.27883 0.89663 0.06000 0.00545 Fe 0
Mg2 0.12535 0.33533 0.39566 0.84400 0.00735 Mg 0
Fe2 0.12535 0.33533 0.39566 0.15600 0.00735 Fe 0
Mg3 0.12506 0.39257 0.89577 0.92200 0.00532 Mg 0
Fe3 0.12506 0.39257 0.89577 0.07800 0.00532 Fe 0
Mg4 0.12485 0.45165 0.39642 0.98900 0.00443 Mg 0
Fe4 0.12485 0.45165 0.39642 0.01100 0.00443 Fe 0
Fe5 0.12369 0.50609 0.89507 0.80300 0.00697 Fe 0
Mg5 0.12369 0.50690 0.89507 0.19700 0.00697 Mg 0
Si1a 0.27111 0.27787 0.55967 1.00000 0.00380 Si 0
Si2a 0.26964 0.39005 0.56980 1.00000 0.00507 Si 0
Si3a 0.27242 0.44700 0.06669 1.00000 0.00532 Si 0
Si1b 0.48025 0.27769 0.26700 1.00000 0.00418 Si 0
Si2b 0.48078 0.38929 0.27278 1.00000 0.00545 Si 0
Si3b 0.47579 0.44553 0.77466 1.00000 0.00595 Si 0
O-Ha 0.18329 0.33519 0.06241 1.00000 0.00621 O 0
O-Hb 0.56861 0.33513 0.76931 1.00000 0.00633 O 0
O1a 0.30061 0.24981 0.31159 1.00000 0.00823 O 0
O2a 0.18399 0.27777 0.56140 1.00000 0.00507 O 0
O3a 0.29949 0.33407 0.55638 1.00000 0.00861 O 0
O4a 0.18325 0.39170 0.56291 1.00000 0.00633 O 0
O5a 0.29980 0.41491 0.82585 1.00000 0.00925 O 0
O6a 0.30187 0.42028 0.33148 1.00000 0.00874 O 0
O7a 0.18560 0.44852 0.06801 1.00000 0.00697 O 0
O8a 0.31330 0.49841 0.08080 1.00000 0.00773 O 0
O1b 0.45141 0.24443 0.03443 1.00000 0.00684 O 0
O2b 0.56718 0.27792 0.26828 1.00000 0.00519 O 0
O3b 0.45168 0.33338 0.23045 1.00000 0.00823 O 0
O4b 0.56725 0.39207 0.27127 1.00000 0.00760 O 0
O5b 0.44881 0.42441 0.05168 1.00000 0.00747 O 0
O6b 0.45138 0.40886 0.54386 1.00000 0.00963 O 0
O7b 0.56296 0.44849 0.77718 1.00000 0.00798 O 0
O8b 0.43394 0.49561 0.71391 1.00000 0.00785 O 0

loop_
_cod_changelog_entry_id
_cod_changelog_entry_author
_cod_changelog_entry_date
_cod_changelog_entry_text
1
;cod-tools version 3.8.0
Id: cif_guess_AMCSD_atom_types 9581 2023-05-17 12:35:41Z saulius
;
2023-05-18T11:36:25+03:00
;Derived atom types and hydrogen counts
from atom names that follow the AMCSD naming convention
(Wat == water, O-H == hydroxyl).
;

loop_
_cod_related_entry_id
_cod_related_entry_database
_cod_related_entry_code
1 AMCSD 0000687
